data_8100529
loop_
_publ_author_name
'Kaisalo, Leena'
'Mutikainen, Ilpo'

_publ_section_title
;
Crystal structure of (2E,4R13S)-4-hydroxytetradec-2-en-13-olide,
;
_journal_issue 1
_journal_name_full 'Zeitschrift f\"ur Kristallographie - New Crystal Structures'
_journal_page_first 41
_journal_page_last 42
_journal_volume 217
_journal_year 2002
_chemical_formula_structural 'C14 H24 O3'
_chemical_formula_sum 'C14 H24 O3'
_chemical_formula_weight 240.33
_space_group_IT_number 2
_symmetry_cell_setting triclinic
_symmetry_space_group_name_Hall '-P 1'
_symmetry_space_group_name_H-M 'P -1'
_cell_angle_alpha 81.52(3)
_cell_angle_beta 81.54(3)
_cell_angle_gamma 60.64(3)
_cell_formula_units_Z 4
_cell_length_a 10.809(2)
_cell_length_b 10.983(2)
_cell_length_c 13.897(3)
_cell_measurement_temperature 193(2)
_cell_volume 1416.8(5)
_diffrn_ambient_temperature 193(2)
_exptl_crystal_density_diffrn 1.127
_cod_database_code 8100529

loop_
_symmetry_equiv_pos_as_xyz
'x, y, z'
'-x, -y, -z'

loop_
_atom_site_label
_atom_site_type_symbol
_atom_site_fract_x
_atom_site_fract_y
_atom_site_fract_z
_atom_site_U_iso_or_equiv
_atom_site_adp_type
_atom_site_occupancy
_atom_site_calc_flag
_atom_site_refinement_flags
_atom_site_disorder_assembly
_atom_site_disorder_group
C1A C 0.28349(10) 0.63941(11) 0.38730(7) 0.0289(2) Uani 1 d . . .
C2A C 0.21878(11) 0.79250(11) 0.38837(8) 0.0307(2) Uani 1 d . . .
H2AA H 0.2788(14) 0.8325(14) 0.3811(10) 0.040(3) Uiso 1 d . . .
C3A C 0.07875(11) 0.87025(11) 0.38521(7) 0.0301(2) Uani 1 d . . .
H3AA H 0.0219(14) 0.8279(14) 0.3884(9) 0.038(3) Uiso 1 d . . .
C4A C -0.00059(11) 1.02671(11) 0.36942(8) 0.0337(3) Uani 1 d . . .
H4AA H -0.0788(14) 1.0578(14) 0.4189(10) 0.038(3) Uiso 1 d . . .
C5A C -0.06680(12) 1.07816(12) 0.26965(9) 0.0377(3) Uani 1 d . . .
H5AA H -0.1381(15) 1.0484(14) 0.2692(10) 0.044(4) Uiso 1 d . . .
H5AB H -0.1170(15) 1.1814(15) 0.2673(10) 0.044(3) Uiso 1 d . . .
C6A C 0.03972(13) 1.02992(13) 0.18093(9) 0.0393(3) Uani 1 d . . .
H6AA H 0.1294(15) 1.0265(14) 0.1950(10) 0.042(3) Uiso 1 d . . .
H6AB H 0.0030(16) 1.1019(16) 0.1242(11) 0.052(4) Uiso 1 d . . .
C7A C 0.07355(13) 0.88895(13) 0.14926(9) 0.0390(3) Uani 1 d . . .
H7AA H 0.1009(15) 0.8201(15) 0.2055(11) 0.046(4) Uiso 1 d . . .
H7AB H -0.0158(16) 0.8948(15) 0.1299(11) 0.052(4) Uiso 1 d . . .
C8A C 0.18966(14) 0.84017(14) 0.06687(9) 0.0432(3) Uani 1 d . . .
H8AA H 0.2716(15) 0.8475(15) 0.0830(10) 0.046(4) Uiso 1 d . . .
H8AB H 0.1536(16) 0.9070(16) 0.0071(12) 0.056(4) Uiso 1 d . . .
C9A C 0.24036(15) 0.69103(15) 0.04143(9) 0.0478(3) Uani 1 d . . .
H9AA H 0.3014(16) 0.6764(16) -0.0177(12) 0.057(4) Uiso 1 d . . .
H9AB H 0.1550(18) 0.6826(17) 0.0259(12) 0.062(4) Uiso 1 d . . .
C10A C 0.32140(14) 0.57335(14) 0.12045(9) 0.0429(3) Uani 1 d . . .
H10C H 0.2594(15) 0.5873(14) 0.1819(10) 0.044(4) Uiso 1 d . . .
H10D H 0.3442(16) 0.4799(17) 0.0996(11) 0.055(4) Uiso 1 d . . .
C11A C 0.46034(13) 0.56508(14) 0.14107(9) 0.0440(3) Uani 1 d . . .
H11C H 0.4406(15) 0.6538(16) 0.1655(10) 0.046(4) Uiso 1 d . . .
H11D H 0.5183(16) 0.5570(16) 0.0786(12) 0.056(4) Uiso 1 d . . .
C12A C 0.55071(13) 0.44335(14) 0.21425(10) 0.0445(3) Uani 1 d . . .
H12C H 0.5774(17) 0.3531(17) 0.1874(12) 0.059(4) Uiso 1 d . . .
H12D H 0.6367(18) 0.4473(17) 0.2207(12) 0.059(4) Uiso 1 d . . .
C13A C 0.47827(12) 0.44185(11) 0.31558(9) 0.0350(3) Uani 1 d . . .
H13B H 0.4021(13) 0.4226(12) 0.3129(9) 0.029(3) Uiso 1 d . . .
C14A C 0.57841(14) 0.34152(14) 0.39173(10) 0.0459(3) Uani 1 d . . .
H14D H 0.5236(16) 0.3478(16) 0.4568(12) 0.056(4) Uiso 1 d . . .
H14E H 0.6550(17) 0.3663(16) 0.3958(11) 0.059(4) Uiso 1 d . . .
H14F H 0.6210(17) 0.2460(18) 0.3729(12) 0.060(4) Uiso 1 d . . .
O15A O 0.41467(7) 0.58545(8) 0.34351(6) 0.03499(19) Uani 1 d . . .
O16A O 0.22478(8) 0.56938(8) 0.41704(6) 0.0369(2) Uani 1 d . . .
O17A O 0.09364(9) 1.07906(9) 0.37922(7) 0.0412(2) Uani 1 d . . .
H17A H 0.0439(19) 1.167(2) 0.3889(13) 0.072(5) Uiso 1 d . . .
C1B C 0.71002(11) 0.81986(11) 0.37173(8) 0.0307(2) Uani 1 d . . .
C2B C 0.77796(11) 0.66495(11) 0.38718(8) 0.0314(2) Uani 1 d . . .
H2BA H 0.7169(15) 0.6241(14) 0.4001(10) 0.043(3) Uiso 1 d . . .
C3B C 0.91792(12) 0.59089(11) 0.37110(8) 0.0325(2) Uani 1 d . . .
H3BA H 0.9723(15) 0.6403(15) 0.3547(10) 0.044(4) Uiso 1 d . . .
C4B C 1.00406(11) 0.43562(11) 0.36716(8) 0.0341(3) Uani 1 d . . .
H4BA H 1.0848(14) 0.4020(13) 0.4080(10) 0.037(3) Uiso 1 d . . .
C5B C 1.06443(12) 0.39826(12) 0.26273(9) 0.0382(3) Uani 1 d . . .
H5BA H 1.1223(14) 0.2938(15) 0.2678(10) 0.040(3) Uiso 1 d . . .
H5BB H 1.1307(14) 0.4372(14) 0.2431(10) 0.042(3) Uiso 1 d . . .
C6B C 0.95244(13) 0.45107(13) 0.18786(9) 0.0402(3) Uani 1 d . . .
H6BA H 0.9866(17) 0.3840(17) 0.1388(12) 0.058(4) Uiso 1 d . . .
H6BB H 0.8678(16) 0.4490(15) 0.2217(11) 0.049(4) Uiso 1 d . . .
C7B C 0.91147(13) 0.59684(13) 0.13665(9) 0.0420(3) Uani 1 d . . .
H7BA H 0.9956(17) 0.5937(16) 0.0970(12) 0.059(4) Uiso 1 d . . .
H7BB H 0.8837(16) 0.6656(16) 0.1860(11) 0.051(4) Uiso 1 d . . .
C8B C 0.78870(16) 0.65222(14) 0.07133(10) 0.0499(3) Uani 1 d . . .
H8BA H 0.7101(16) 0.6374(15) 0.1085(11) 0.050(4) Uiso 1 d . . .
H8BB H 0.8206(17) 0.5938(18) 0.0159(13) 0.065(5) Uiso 1 d . . .
C9B C 0.73020(18) 0.80674(16) 0.03183(10) 0.0568(4) Uani 1 d . . .
H9BA H 0.813(2) 0.8201(19) -0.0008(14) 0.078(5) Uiso 1 d . . .
H9BB H 0.666(2) 0.8280(19) -0.0188(14) 0.073(5) Uiso 1 d . . .
C10B C 0.65128(14) 0.91217(13) 0.10831(9) 0.0454(3) Uani 1 d . . .
H10A H 0.7176(15) 0.8958(15) 0.1610(11) 0.045(4) Uiso 1 d . . .
H10B H 0.6251(15) 1.0085(16) 0.0774(11) 0.051(4) Uiso 1 d . . .
C11B C 0.51665(14) 0.91077(14) 0.15523(10) 0.0445(3) Uani 1 d . . .
H11A H 0.5409(15) 0.8201(16) 0.1912(11) 0.049(4) Uiso 1 d . . .
H11B H 0.4569(17) 0.9219(17) 0.1024(12) 0.064(5) Uiso 1 d . . .
C12B C 0.42585(13) 1.02401(13) 0.22443(9) 0.0414(3) Uani 1 d . . .
H12A H 0.3435(17) 1.0143(15) 0.2517(11) 0.053(4) Uiso 1 d . . .
H12B H 0.3920(15) 1.1207(16) 0.1866(11) 0.048(4) Uiso 1 d . . .
C13B C 0.50305(11) 1.02170(11) 0.30948(8) 0.0332(2) Uani 1 d . . .
H13A H 0.5775(13) 1.0456(12) 0.2864(9) 0.031(3) Uiso 1 d . . .
C14B C 0.40515(14) 1.11520(13) 0.38675(10) 0.0422(3) Uani 1 d . . .
H14A H 0.4622(16) 1.1125(15) 0.4380(11) 0.052(4) Uiso 1 d . . .
H14B H 0.3355(15) 1.0834(15) 0.4145(11) 0.047(4) Uiso 1 d . . .
H14C H 0.3566(17) 1.2115(18) 0.3580(12) 0.058(4) Uiso 1 d . . .
O15B O 0.57263(7) 0.87575(7) 0.35298(6) 0.03247(19) Uani 1 d . . .
O16B O 0.76995(9) 0.88806(8) 0.37096(7) 0.0469(2) Uani 1 d . . .
O17B O 0.92359(9) 0.36444(8) 0.40027(6) 0.0386(2) Uani 1 d . . .
H17B H 0.8872(17) 0.3851(17) 0.4597(13) 0.060(5) Uiso 1 d . . .

loop_
_atom_site_aniso_label
_atom_site_aniso_U_11
_atom_site_aniso_U_22
_atom_site_aniso_U_33
_atom_site_aniso_U_23
_atom_site_aniso_U_13
_atom_site_aniso_U_12
C1A 0.0213(5) 0.0294(5) 0.0268(5) -0.0020(4) -0.0019(4) -0.0053(4)
C2A 0.0256(5) 0.0277(5) 0.0319(5) -0.0040(4) -0.0007(4) -0.0076(4)
C3A 0.0263(5) 0.0281(5) 0.0290(5) -0.0032(4) 0.0007(4) -0.0083(5)
C4A 0.0244(5) 0.0265(5) 0.0396(6) -0.0047(4) 0.0023(4) -0.0049(4)
C5A 0.0267(6) 0.0287(6) 0.0450(7) 0.0012(5) -0.0041(5) -0.0046(5)
C6A 0.0357(6) 0.0387(6) 0.0373(6) 0.0040(5) -0.0044(5) -0.0147(5)
C7A 0.0350(6) 0.0411(6) 0.0349(6) 0.0002(5) -0.0026(5) -0.0147(5)
C8A 0.0402(7) 0.0477(7) 0.0334(6) 0.0023(5) -0.0017(5) -0.0166(6)
C9A 0.0483(8) 0.0555(8) 0.0324(6) -0.0075(5) 0.0000(5) -0.0192(6)
C10A 0.0418(7) 0.0417(7) 0.0397(6) -0.0083(5) 0.0026(5) -0.0160(6)
C11A 0.0356(6) 0.0458(7) 0.0400(6) -0.0056(5) 0.0087(5) -0.0140(6)
C12A 0.0288(6) 0.0418(7) 0.0465(7) -0.0088(5) 0.0085(5) -0.0060(5)
C13A 0.0236(5) 0.0278(5) 0.0432(6) -0.0091(5) 0.0039(4) -0.0045(4)
C14A 0.0325(6) 0.0373(7) 0.0506(8) -0.0041(5) -0.0024(6) -0.0036(5)
O15A 0.0214(4) 0.0288(4) 0.0459(4) -0.0092(3) 0.0052(3) -0.0058(3)
O16A 0.0289(4) 0.0288(4) 0.0422(4) -0.0032(3) 0.0077(3) -0.0084(3)
O17A 0.0331(4) 0.0278(4) 0.0570(5) -0.0094(4) -0.0025(4) -0.0089(4)
C1B 0.0225(5) 0.0294(5) 0.0322(5) -0.0032(4) -0.0023(4) -0.0063(4)
C2B 0.0264(5) 0.0275(5) 0.0319(5) -0.0011(4) -0.0022(4) -0.0070(4)
C3B 0.0275(5) 0.0294(5) 0.0347(6) -0.0017(4) -0.0055(4) -0.0085(5)
C4B 0.0240(5) 0.0281(5) 0.0391(6) -0.0010(4) -0.0028(4) -0.0044(4)
C5B 0.0265(6) 0.0300(6) 0.0430(6) -0.0021(5) 0.0058(5) -0.0045(5)
C6B 0.0388(7) 0.0368(6) 0.0371(6) -0.0052(5) 0.0036(5) -0.0133(5)
C7B 0.0371(7) 0.0398(7) 0.0376(6) 0.0008(5) 0.0025(5) -0.0123(5)
C8B 0.0510(8) 0.0449(7) 0.0362(6) -0.0078(5) -0.0050(6) -0.0081(6)
C9B 0.0596(9) 0.0514(8) 0.0309(6) 0.0018(6) -0.0036(6) -0.0061(7)
C10B 0.0451(7) 0.0374(7) 0.0367(6) 0.0033(5) -0.0027(5) -0.0087(6)
C11B 0.0425(7) 0.0442(7) 0.0396(6) -0.0022(5) -0.0103(5) -0.0138(6)
C12B 0.0285(6) 0.0412(7) 0.0431(6) -0.0001(5) -0.0083(5) -0.0076(5)
C13B 0.0255(5) 0.0257(5) 0.0386(6) 0.0027(4) -0.0052(4) -0.0055(4)
C14B 0.0347(6) 0.0305(6) 0.0464(7) -0.0038(5) -0.0043(5) -0.0038(5)
O15B 0.0215(4) 0.0264(4) 0.0406(4) 0.0013(3) -0.0041(3) -0.0054(3)
O16B 0.0295(4) 0.0306(4) 0.0774(6) -0.0033(4) -0.0136(4) -0.0101(4)
O17B 0.0382(5) 0.0277(4) 0.0385(4) -0.0038(3) 0.0082(3) -0.0099(3)

loop_
_geom_bond_atom_site_label_1
_geom_bond_atom_site_label_2
_geom_bond_distance
_geom_bond_site_symmetry_2
_geom_bond_publ_flag
C1A O16A 1.2136(13) . ?
C1A O15A 1.3270(13) . ?
C1A C2A 1.4723(15) . ?
C2A C3A 1.3279(16) . ?
C2A H2AA 0.934(13) . ?
C3A C4A 1.4952(15) . ?
C3A H3AA 0.929(13) . ?
C4A O17A 1.4229(14) . ?
C4A C5A 1.5550(17) . ?
C4A H4AA 0.958(14) . ?
C5A C6A 1.5177(18) . ?
C5A H5AA 0.974(14) . ?
C5A H5AB 0.986(14) . ?
C6A C7A 1.5241(18) . ?
C6A H6AA 0.999(14) . ?
C6A H6AB 1.002(15) . ?
C7A C8A 1.5073(17) . ?
C7A H7AA 0.972(15) . ?
C7A H7AB 1.010(15) . ?
C8A C9A 1.530(2) . ?
C8A H8AA 0.987(14) . ?
C8A H8AB 1.008(16) . ?
C9A C10A 1.548(2) . ?
C9A H9AA 0.955(16) . ?
C9A H9AB 1.027(17) . ?
C10A C11A 1.5267(19) . ?
C10A H10C 0.986(14) . ?
C10A H10D 1.009(16) . ?
C11A C12A 1.545(2) . ?
C11A H11C 0.992(15) . ?
C11A H11D 0.981(16) . ?
C12A C13A 1.5092(17) . ?
C12A H12C 1.001(16) . ?
C12A H12D 0.969(16) . ?
C13A O15A 1.4660(14) . ?
C13A C14A 1.5262(19) . ?
C13A H13B 0.951(12) . ?
C14A H14D 0.997(16) . ?
C14A H14E 1.001(16) . ?
C14A H14F 0.976(17) . ?
O17A H17A 0.862(19) . ?
C1B O16B 1.2050(14) . ?
C1B O15B 1.3503(13) . ?
C1B C2B 1.4811(15) . ?
C2B C3B 1.3220(16) . ?
C2B H2BA 0.949(14) . ?
C3B C4B 1.4945(16) . ?
C3B H3BA 0.964(14) . ?
C4B O17B 1.4221(14) . ?
C4B C5B 1.5280(16) . ?
C4B H4BA 0.994(13) . ?
C5B C6B 1.5455(18) . ?
C5B H5BA 0.999(14) . ?
C5B H5BB 0.990(14) . ?
C6B C7B 1.5255(18) . ?
C6B H6BA 0.975(16) . ?
C6B H6BB 0.974(15) . ?
C7B C8B 1.535(2) . ?
C7B H7BA 0.979(16) . ?
C7B H7BB 1.000(15) . ?
C8B C9B 1.535(2) . ?
C8B H8BA 0.998(15) . ?
C8B H8BB 0.987(17) . ?
C9B C10B 1.525(2) . ?
C9B H9BA 1.012(19) . ?
C9B H9BB 0.986(19) . ?
C10B C11B 1.5109(19) . ?
C10B H10A 1.035(15) . ?
C10B H10B 0.996(15) . ?
C11B C12B 1.5208(19) . ?
C11B H11A 0.972(15) . ?
C11B H11B 1.004(17) . ?
C12B C13B 1.5344(17) . ?
C12B H12A 0.964(15) . ?
C12B H12B 1.024(15) . ?
C13B O15B 1.4719(13) . ?
C13B C14B 1.5009(17) . ?
C13B H13A 0.962(12) . ?
C14B H14A 0.997(16) . ?
C14B H14B 0.986(15) . ?
C14B H14C 0.973(17) . ?
O17B H17B 0.872(18) . ?
